data_2007681
loop_
_publ_author_name
'Karsten, Peter'
'Str\"ahle, Joachim'

_publ_section_title
;
 Bis(1,8-diazabicyclo[5.4.0]undec-7-en-8-ium)
 <i>trans</i>-Dichlorotetra(pyridine-<i>N</i>)iron(II) Dichloride
;
_journal_issue 10
_journal_name_full 'Acta Crystallographica Section C'
_journal_page_first 1406
_journal_page_last 1408
_journal_paper_doi 10.1107/S0108270198005873
_journal_volume 54
_journal_year 1998
_chemical_formula_iupac '(C9 H17 N2)2 [Fe Cl2 (C5 H5 N1)4] Cl2'
_chemical_formula_moiety 'C20 H20 Cl2 Fe N4 , 2(C9 H17 N2) , 2Cl'
_chemical_formula_sum 'C38 H54 Cl4 Fe N8'
_chemical_formula_weight 820.54
_chemical_name_systematic
;
 trans-Bis(chloro)tetrakis(pyridine)iron(II)
Di(1,8-diazabicyclo[5.4.0]undec-7-ene hydrochloride)
;
_space_group_IT_number 2
_symmetry_cell_setting triclinic
_symmetry_space_group_name_Hall '-P 1'
_symmetry_space_group_name_H-M 'P -1'
_audit_creation_method SHELXL
_cell_angle_alpha 93.626(12)
_cell_angle_beta 101.703(11)
_cell_angle_gamma 101.479(10)
_cell_formula_units_Z 1
_cell_length_a 7.2582(14)
_cell_length_b 9.585(2)
_cell_length_c 15.470(3)
_cell_measurement_reflns_used 25
_cell_measurement_temperature 223(2)
_cell_measurement_theta_max 26.9
_cell_measurement_theta_min 15.5
_cell_volume 1026.8(4)
_computing_cell_refinement 'SET4 (de Boer & Duisenberg, 1984) in CAD-4 Software'
_computing_data_collection 'CAD-4 Software (Enraf-Nonius, 1989)'
_computing_data_reduction 'SDP (Enraf-Nonius, 1985)'
_computing_molecular_graphics 'ZORTEP (Zsolnai, 1994)'
_computing_publication_material
;
SHELXL93. Computations were performed on a DEC VAX Station 3100,
a CONVEX C3860 and a Pentium 120 PC
;
_computing_structure_refinement 'SHELXL93 (Sheldrick, 1993)'
_computing_structure_solution 'SHELXS86 (Sheldrick, 1990)'
_diffrn_ambient_temperature 223(2)
_diffrn_measurement_device_type 'Enraf-Nonius CAD-4'
_diffrn_measurement_method \w
_diffrn_radiation_monochromator graphite
_diffrn_radiation_source 'fine-focus sealed tube'
_diffrn_radiation_type CuK\a
_diffrn_radiation_wavelength 1.5418
_diffrn_reflns_av_R_equivalents 0.129
_diffrn_reflns_av_sigmaI/netI 0.0656
_diffrn_reflns_limit_h_max 8
_diffrn_reflns_limit_h_min -1
_diffrn_reflns_limit_k_max 10
_diffrn_reflns_limit_k_min -11
_diffrn_reflns_limit_l_max 18
_diffrn_reflns_limit_l_min -18
_diffrn_reflns_number 4384
_diffrn_reflns_theta_max 64.84
_diffrn_reflns_theta_min 5.29
_diffrn_standards_decay_% 0.8
_diffrn_standards_interval_count 300
_diffrn_standards_interval_time 60
_diffrn_standards_number 3
_exptl_absorpt_coefficient_mu 5.629
_exptl_absorpt_correction_T_max 0.570
_exptl_absorpt_correction_T_min 0.454
_exptl_absorpt_correction_type psi-scan
_exptl_absorpt_process_details '(North et al., 1968)'
_exptl_crystal_colour yellow
_exptl_crystal_density_diffrn 1.327
_exptl_crystal_density_method 'not measured'
_exptl_crystal_description block
_exptl_crystal_F_000 432
_exptl_crystal_size_max 0.2
_exptl_crystal_size_mid 0.2
_exptl_crystal_size_min 0.1
_refine_diff_density_max 0.824
_refine_diff_density_min -1.138
_refine_ls_extinction_coef 0.033(2)
_refine_ls_extinction_method SHELXL93
_refine_ls_goodness_of_fit_all 1.117
_refine_ls_goodness_of_fit_ref 1.128
_refine_ls_hydrogen_treatment 'H atoms calculated at idealized positions'
_refine_ls_matrix_type full
_refine_ls_number_parameters 237
_refine_ls_number_reflns 3497
_refine_ls_number_restraints 0
_refine_ls_restrained_S_all 1.117
_refine_ls_restrained_S_obs 1.128
_refine_ls_R_factor_all 0.060
_refine_ls_R_factor_gt 0.054
_refine_ls_shift/su_max <0.001
_refine_ls_structure_factor_coef Fsqd
_refine_ls_weighting_details 'w = 1/[\s^2^(Fo^2^)+(0.0819P)^2^+0.9531P] where P = (Fo^2^+2Fc^2^)/3'
_refine_ls_weighting_scheme calc
_refine_ls_wR_factor_all 0.161
_refine_ls_wR_factor_ref 0.154
_reflns_number_gt 3140
_reflns_number_total 3497
_reflns_threshold_expression F>2\s(F)
_cod_data_source_file av1020.cif
_cod_data_source_block av1020
_cod_depositor_comments
;
The following automatic conversions were performed:

'_exptl_absorpt_correction_type' value '\y scan' was replaced with
the value 'psi-scan' as specified in the replacement file
'src/cod-tools/trunk/data/replacement-values/replacement_values.lst'.

Automatic conversion script
Id: cif_fix_values 5376 2017-05-30 11:51:03Z andrius 
;
_cod_original_cell_volume 1026.7(3)
_cod_original_formula_sum 'C38 H54 Cl4 Fe1 N8'
_cod_database_code 2007681

loop_
_symmetry_equiv_pos_as_xyz
'x, y, z'
'-x, -y, -z'

loop_
_atom_site_label
_atom_site_fract_x
_atom_site_fract_y
_atom_site_fract_z
_atom_site_U_iso_or_equiv
_atom_site_adp_type
_atom_site_calc_flag
_atom_site_refinement_flags
_atom_site_occupancy
_atom_site_disorder_group
_atom_site_type_symbol
Fe1 0 0 0 0.0336(3) Uani d S 1 . Fe
Cl1 -0.22128(11) 0.06550(10) 0.08369(5) 0.0401(3) Uani d . 1 . Cl
Cl2 0.74453(14) 0.68453(11) 0.39128(7) 0.0556(3) Uani d . 1 . Cl
N1 0.1385(4) -0.1033(3) 0.1178(2) 0.0377(7) Uani d . 1 . N
N2 0.1962(4) 0.2204(3) 0.0423(2) 0.0384(7) Uani d . 1 . N
N10 -0.1519(4) 0.1539(4) 0.3825(2) 0.0419(7) Uani d . 1 . N
N11 -0.2247(5) 0.3701(4) 0.4191(2) 0.0505(8) Uani d . 1 . N
H100 -0.233(6) 0.458(6) 0.406(3) 0.051(12) Uiso d . 1 . H
C11 0.0311(5) -0.1735(4) 0.1688(2) 0.0404(8) Uani d . 1 . C
H11 -0.1008(5) -0.1774(4) 0.1551(2) 0.049 Uiso calc R 1 . H
C12 0.1037(6) -0.2401(5) 0.2401(3) 0.0466(9) Uani d . 1 . C
H12 0.0226(6) -0.2885(5) 0.2731(3) 0.056 Uiso calc R 1 . H
C13 0.3003(6) -0.2335(5) 0.2617(3) 0.0483(9) Uani d . 1 . C
H13 0.3545(6) -0.2772(5) 0.3096(3) 0.058 Uiso calc R 1 . H
C14 0.4135(5) -0.1608(5) 0.2106(3) 0.0474(9) Uani d . 1 . C
H14 0.5461(5) -0.1537(5) 0.2239(3) 0.057 Uiso calc R 1 . H
C15 0.3289(5) -0.0987(4) 0.1396(2) 0.0422(8) Uani d . 1 . C
H15 0.4070(5) -0.0512(4) 0.1051(2) 0.051 Uiso calc R 1 . H
C21 0.3893(5) 0.2413(5) 0.0583(3) 0.0459(9) Uani d . 1 . C
H21 0.4437(5) 0.1644(5) 0.0460(3) 0.055 Uiso calc R 1 . H
C22 0.5100(6) 0.3715(5) 0.0922(3) 0.0595(11) Uani d . 1 . C
H22 0.6429(6) 0.3809(5) 0.1037(3) 0.071 Uiso calc R 1 . H
C23 0.4330(7) 0.4870(5) 0.1089(4) 0.0657(13) Uani d . 1 . C
H23 0.5120(7) 0.5756(5) 0.1323(4) 0.079 Uiso calc R 1 . H
C24 0.2353(6) 0.4685(5) 0.0903(3) 0.0577(11) Uani d . 1 . C
H24 0.1784(6) 0.5453(5) 0.0996(3) 0.069 Uiso calc R 1 . H
C25 0.1239(5) 0.3359(5) 0.0578(3) 0.0457(9) Uani d . 1 . C
H25 -0.0094(5) 0.3250(5) 0.0457(3) 0.055 Uiso calc R 1 . H
C31 -0.2036(6) 0.0950(5) 0.4621(3) 0.0498(9) Uani d . 1 . C
H31A -0.0898(6) 0.1116(5) 0.5100(3) 0.060 Uiso calc R 1 . H
H31B -0.2538(6) -0.0075(5) 0.4495(3) 0.060 Uiso calc R 1 . H
C32 -0.3521(6) 0.1649(5) 0.4899(3) 0.0549(10) Uani d . 1 . C
H32A -0.3741(6) 0.1343(5) 0.5462(3) 0.066 Uiso calc R 1 . H
H32B -0.4727(6) 0.1353(5) 0.4461(3) 0.066 Uiso calc R 1 . H
C33 -0.2885(7) 0.3243(5) 0.4989(3) 0.0571(11) Uani d . 1 . C
H33A -0.3944(7) 0.3677(5) 0.5072(3) 0.069 Uiso calc R 1 . H
H33B -0.1836(7) 0.3557(5) 0.5506(3) 0.069 Uiso calc R 1 . H
C34 -0.1577(5) 0.2874(4) 0.3677(2) 0.0446(9) Uani d . 1 . C
C35 -0.0784(7) 0.3512(5) 0.2936(3) 0.0565(11) Uani d . 1 . C
H35A -0.1164(7) 0.4417(5) 0.2851(3) 0.068 Uiso calc R 1 . H
H35B -0.1330(7) 0.2877(5) 0.2392(3) 0.068 Uiso calc R 1 . H
C36 0.1413(7) 0.3762(5) 0.3120(3) 0.0633(12) Uani d . 1 . C
H36A 0.1884(7) 0.4489(5) 0.2762(3) 0.076 Uiso calc R 1 . H
H36B 0.1929(7) 0.4135(5) 0.3738(3) 0.076 Uiso calc R 1 . H
C37 0.2183(7) 0.2447(5) 0.2933(3) 0.0583(11) Uani d . 1 . C
H37A 0.3580(7) 0.2714(5) 0.3060(3) 0.070 Uiso calc R 1 . H
H37B 0.1741(7) 0.2110(5) 0.2306(3) 0.070 Uiso calc R 1 . H
C38 0.1583(6) 0.1228(5) 0.3466(3) 0.0502(10) Uani d . 1 . C
H38A 0.2071(6) 0.1552(5) 0.4093(3) 0.060 Uiso calc R 1 . H
H38B 0.2176(6) 0.0446(5) 0.3324(3) 0.060 Uiso calc R 1 . H
C39 -0.0581(5) 0.0671(4) 0.3298(2) 0.0438(9) Uani d . 1 . C
H39A -0.1136(5) 0.0668(4) 0.2672(2) 0.053 Uiso calc R 1 . H
H39B -0.0842(5) -0.0309(4) 0.3442(2) 0.053 Uiso calc R 1 . H

loop_
_atom_site_aniso_label
_atom_site_aniso_U_11
_atom_site_aniso_U_22
_atom_site_aniso_U_33
_atom_site_aniso_U_12
_atom_site_aniso_U_13
_atom_site_aniso_U_23
Fe1 0.0295(4) 0.0475(5) 0.0280(4) 0.0176(3) 0.0077(3) 0.0020(3)
Cl1 0.0329(4) 0.0584(6) 0.0332(4) 0.0194(4) 0.0093(3) -0.0007(4)
N1 0.0321(14) 0.051(2) 0.0328(14) 0.0156(12) 0.0064(11) 0.0038(13)
N10 0.049(2) 0.043(2) 0.035(2) 0.0159(13) 0.0064(12) 0.0010(13)
N2 0.0377(15) 0.046(2) 0.0340(15) 0.0160(12) 0.0072(11) 0.0011(13)
N11 0.061(2) 0.044(2) 0.050(2) 0.022(2) 0.012(2) 0.004(2)
C13 0.059(2) 0.052(2) 0.035(2) 0.023(2) 0.003(2) 0.001(2)
C11 0.040(2) 0.049(2) 0.037(2) 0.0183(15) 0.0096(14) 0.004(2)
C21 0.037(2) 0.056(2) 0.047(2) 0.017(2) 0.0064(15) 0.003(2)
C39 0.056(2) 0.038(2) 0.037(2) 0.018(2) 0.006(2) -0.005(2)
C34 0.051(2) 0.044(2) 0.037(2) 0.017(2) 0.000(2) -0.001(2)
C12 0.058(2) 0.049(2) 0.039(2) 0.018(2) 0.018(2) 0.006(2)
C25 0.044(2) 0.054(2) 0.044(2) 0.023(2) 0.010(2) 0.004(2)
C15 0.034(2) 0.053(2) 0.040(2) 0.0125(15) 0.0046(14) 0.008(2)
C14 0.041(2) 0.054(2) 0.045(2) 0.018(2) -0.003(2) 0.001(2)
C35 0.087(3) 0.047(2) 0.040(2) 0.025(2) 0.014(2) 0.010(2)
C32 0.057(2) 0.056(3) 0.055(2) 0.016(2) 0.017(2) 0.003(2)
C31 0.058(2) 0.050(2) 0.043(2) 0.016(2) 0.012(2) 0.006(2)
C33 0.062(3) 0.057(3) 0.058(3) 0.018(2) 0.022(2) -0.002(2)
C38 0.057(2) 0.055(3) 0.040(2) 0.020(2) 0.008(2) -0.003(2)
C22 0.040(2) 0.063(3) 0.070(3) 0.010(2) 0.004(2) 0.000(2)
C24 0.062(3) 0.054(3) 0.062(3) 0.024(2) 0.015(2) -0.002(2)
C36 0.082(3) 0.053(3) 0.056(3) 0.005(2) 0.028(2) 0.004(2)
C37 0.062(3) 0.065(3) 0.050(2) 0.013(2) 0.019(2) 0.000(2)
C23 0.060(3) 0.053(3) 0.077(3) 0.007(2) 0.008(2) -0.007(2)
Cl2 0.0541(6) 0.0487(6) 0.0672(7) 0.0208(4) 0.0105(4) 0.0083(5)

loop_
_atom_type_symbol
_atom_type_description
_atom_type_scat_dispersion_real
_atom_type_scat_dispersion_imag
_atom_type_scat_source
C C 0.0181 0.0091 'International Tables Vol C Tables 4.2.6.8 and 6.1.1.4'
N N 0.0311 0.0180 'International Tables Vol C Tables 4.2.6.8 and 6.1.1.4'
Fe Fe -1.1336 3.1974 'International Tables Vol C Tables 4.2.6.8 and 6.1.1.4'
Cl Cl 0.3639 0.7018 'International Tables Vol C Tables 4.2.6.8 and 6.1.1.4'
H H 0.0000 0.0000 'International Tables Vol C Tables 4.2.6.8 and 6.1.1.4'

loop_
_geom_angle_atom_site_label_1
_geom_angle_atom_site_label_2
_geom_angle_atom_site_label_3
_geom_angle_site_symmetry_1
_geom_angle_site_symmetry_3
_geom_angle
_geom_angle_publ_flag
Cl1 Fe1 Cl1 . 2 180.0 yes
Cl1 Fe1 N1 . . 89.81(7) yes
Cl1 Fe1 N1 . 2 90.19(7) yes
Cl1 Fe1 N1 2 . 90.19(7) yes
Cl1 Fe1 N1 2 2 89.81(7) no
Cl1 Fe1 N2 . . 89.75(7) yes
Cl1 Fe1 N2 . 2 90.25(7) yes
Cl1 Fe1 N2 2 . 90.25(7) yes
Cl1 Fe1 N2 2 2 89.75(7) no
N1 Fe1 N1 . 2 180.0 yes
N1 Fe1 N2 . . 95.23(11) yes
N1 Fe1 N2 . 2 84.77(11) yes
N1 Fe1 N2 2 . 84.77(11) yes
N1 Fe1 N2 2 2 95.23(11) no
N2 Fe1 N2 . 2 180.0 yes
Fe1 N1 C11 . . 120.6(2) yes
Fe1 N1 C15 . . 122.8(2) yes
Fe1 N2 C21 . . 122.4(2) yes
Fe1 N2 C25 . . 121.1(2) yes
N1 C11 C12 . . 124.0(3) yes
C11 C12 C13 . . 118.5(4) yes
C12 C13 C14 . . 118.4(4) yes
C13 C14 C15 . . 119.4(4) yes
C14 C15 N1 . . 123.1(3) yes
C15 N1 C11 . . 116.6(3) yes
N2 C21 C22 . . 123.0(4) yes
C21 C22 C23 . . 119.5(4) yes
C22 C23 C24 . . 118.3(4) yes
C23 C24 C25 . . 119.1(4) yes
C24 C25 N2 . . 123.6(3) yes
C25 N2 C21 . . 116.4(3) yes
N10 C31 C32 . . 109.9(3) yes
N10 C34 C35 . . 120.3(3) yes
N10 C39 C38 . . 112.7(3) yes
N10 C34 N11 . . 121.7(4) yes
N11 C33 C32 . . 110.0(3) yes
N11 C34 C35 . . 117.8(4) yes
C31 N10 C34 . . 121.3(3) yes
C31 N10 C39 . . 116.6(3) yes
C34 N10 C39 . . 121.0(3) yes
C33 N11 C34 . . 122.9(4) yes
C31 C32 C33 . . 110.8(4) yes
C34 C35 C36 . . 112.1(3) yes
C35 C36 C37 . . 114.8(4) yes
C36 C37 C38 . . 114.1(4) yes
C37 C38 C39 . . 113.9(3) yes

loop_
_geom_bond_atom_site_label_1
_geom_bond_atom_site_label_2
_geom_bond_site_symmetry_2
_geom_bond_distance
_geom_bond_publ_flag
Fe1 Cl1 . 2.4067(8) yes
Fe1 Cl1 2 2.4067(8) yes
Fe1 N1 . 2.279(3) yes
Fe1 N1 2 2.279(3) yes
Fe1 N2 . 2.273(3) yes
Fe1 N2 2 2.273(3) yes
N1 C11 . 1.338(5) yes
N1 C15 . 1.345(4) yes
N2 C21 . 1.344(4) yes
N2 C25 . 1.344(5) yes
N10 C34 . 1.322(5) yes
N10 C31 . 1.472(5) yes
N10 C39 . 1.478(5) yes
N11 C34 . 1.314(5) yes
N11 C33 . 1.466(6) yes
C11 C12 . 1.374(5) yes
C12 C13 . 1.386(5) yes
C13 C14 . 1.375(6) yes
C14 C15 . 1.375(5) yes
C21 C22 . 1.377(6) yes
C22 C23 . 1.369(7) yes
C23 C24 . 1.378(6) yes
C24 C25 . 1.367(6) yes
C31 C32 . 1.494(6) yes
C32 C33 . 1.495(7) yes
C34 C35 . 1.495(6) yes
C35 C36 . 1.528(7) yes
C36 C37 . 1.512(7) yes
C37 C38 . 1.517(7) yes
C38 C39 . 1.517(6) yes
